data_1550101
loop_
_publ_author_name
'Dandela, Rambabu'
'Tothadi, Srinu'
'Marelli, Udaya Kiran'
'Nangia, Ashwini'

_publ_section_title
;
 Systematic synthesis of a 6-component organic-salt alloy of naftopidil,
 and pentanary, quaternary and ternary multicomponent crystals
;
_journal_issue 6
_journal_name_full IUCrJ
_journal_page_first
;
;
_journal_paper_doi 10.1107/S2052252518014057
_journal_volume 5
_journal_year 2018
_chemical_formula_sum 'C31 H34 N2 O7'
_chemical_formula_weight 546.60
_chemical_name_common 'Naftopidil_2, 3-Dihydroxybenzoic acid_Salt'
_space_group_crystal_system monoclinic
_space_group_IT_number 14
_space_group_name_Hall '-P 2ybc'
_space_group_name_H-M_alt 'P 1 21/c 1'
_symmetry_space_group_name_Hall '-P 2ybc'
_symmetry_space_group_name_H-M 'P 1 21/c 1'
_atom_sites_solution_hydrogens geom
_audit_creation_method SHELXL-2016/6
_cell_angle_alpha 90
_cell_angle_beta 95.800(4)
_cell_angle_gamma 90
_cell_formula_units_Z 4
_cell_length_a 11.3258(4)
_cell_length_b 17.8349(7)
_cell_length_c 13.4077(7)
_cell_measurement_reflns_used 4413
_cell_measurement_temperature 293(2)
_cell_measurement_theta_max 27.2610
_cell_measurement_theta_min 3.5670
_cell_volume 2694.4(2)
_computing_structure_refinement 'SHELXL-2016/6 (Sheldrick, 2016)'
_diffrn_ambient_temperature 293(2)
_diffrn_measured_fraction_theta_full 0.998
_diffrn_measured_fraction_theta_max 0.998
_diffrn_measurement_device_type 'SuperNova, Dual, Cu at zero, Eos'
_diffrn_measurement_method '\w scans'
_diffrn_radiation_type MoK\a
_diffrn_radiation_wavelength 0.71073
_diffrn_reflns_av_R_equivalents 0.0405
_diffrn_reflns_av_unetI/netI 0.0428
_diffrn_reflns_Laue_measured_fraction_full 0.998
_diffrn_reflns_Laue_measured_fraction_max 0.998
_diffrn_reflns_limit_h_max 13
_diffrn_reflns_limit_h_min -13
_diffrn_reflns_limit_k_max 21
_diffrn_reflns_limit_k_min -15
_diffrn_reflns_limit_l_max 15
_diffrn_reflns_limit_l_min -14
_diffrn_reflns_number 11635
_diffrn_reflns_point_group_measured_fraction_full 0.998
_diffrn_reflns_point_group_measured_fraction_max 0.998
_diffrn_reflns_theta_full 24.999
_diffrn_reflns_theta_max 24.999
_diffrn_reflns_theta_min 3.054
_exptl_absorpt_coefficient_mu 0.096
_exptl_absorpt_correction_T_max 1.00000
_exptl_absorpt_correction_T_min 0.80140
_exptl_absorpt_correction_type multi-scan
_exptl_absorpt_process_details
;
CrysAlisPro 1.171.38.43d (Rigaku Oxford Diffraction, 2015)
Empirical absorption correction using spherical harmonics,
 implemented in SCALE3 ABSPACK scaling algorithm.
;
_exptl_crystal_colour colourless
_exptl_crystal_density_diffrn 1.347
_exptl_crystal_description plate
_exptl_crystal_F_000 1160
_exptl_crystal_size_max 0.2
_exptl_crystal_size_mid 0.1
_exptl_crystal_size_min 0.1
_refine_diff_density_max 0.410
_refine_diff_density_min -0.288
_refine_diff_density_rms 0.071
_refine_ls_extinction_method none
_refine_ls_goodness_of_fit_ref 1.146
_refine_ls_hydrogen_treatment constr
_refine_ls_matrix_type full
_refine_ls_number_parameters 365
_refine_ls_number_reflns 4734
_refine_ls_number_restraints 0
_refine_ls_restrained_S_all 1.146
_refine_ls_R_factor_all 0.1036
_refine_ls_R_factor_gt 0.0883
_refine_ls_shift/su_max 0.000
_refine_ls_shift/su_mean 0.000
_refine_ls_structure_factor_coef Fsqd
_refine_ls_weighting_details 'w=1/[\s^2^(Fo^2^)+(0.0639P)^2^+8.6056P] where P=(Fo^2^+2Fc^2^)/3'
_refine_ls_weighting_scheme calc
_refine_ls_wR_factor_gt 0.2498
_refine_ls_wR_factor_ref 0.2555
_reflns_Friedel_coverage 0.000
_reflns_number_gt 3717
_reflns_number_total 4734
_reflns_threshold_expression 'I > 2\s(I)'
_cod_data_source_file ed5016.cif
_cod_data_source_block 14
_cod_database_code 1550101
_shelx_shelxl_version_number 2016/6
_shelx_space_group_comment
;
The symmetry employed for this shelxl refinement is uniquely defined
by the following loop, which should always be used as a source of
symmetry information in preference to the above space-group names.
They are only intended as comments.
;

loop_
_space_group_symop_operation_xyz
'x, y, z'
'-x, y+1/2, -z+1/2'
'-x, -y, -z'
'x, -y-1/2, z-1/2'

loop_
_atom_site_label
_atom_site_type_symbol
_atom_site_fract_x
_atom_site_fract_y
_atom_site_fract_z
_atom_site_U_iso_or_equiv
_atom_site_adp_type
_atom_site_occupancy
_atom_site_site_symmetry_order
_atom_site_calc_flag
_atom_site_refinement_flags_posn
_atom_site_refinement_flags_adp
N19 N 0.9890(3) 0.1546(2) 0.0550(3) 0.0387(9) Uani 1 1 d . .
H19 H 0.956940 0.205109 0.041952 0.046 Uiso 1 1 calc R U
O11 O 1.2935(3) 0.2612(2) 0.1969(3) 0.0553(10) Uani 1 1 d . .
N16 N 0.8098(3) 0.0556(2) -0.0386(3) 0.0392(9) Uani 1 1 d . .
O38 O 0.8899(3) 0.2848(2) -0.0247(3) 0.0604(10) Uani 1 1 d . .
O14 O 1.0478(4) 0.2665(2) 0.2074(3) 0.0610(10) Uani 1 1 d . .
H14 H 1.062560 0.290125 0.157652 0.092 Uiso 1 1 calc R U
O28 O 0.7049(3) -0.0596(2) 0.0473(3) 0.0539(9) Uani 1 1 d . .
O40 O 1.1503(3) 0.4376(2) -0.0680(3) 0.0653(11) Uani 1 1 d . .
H40 H 1.154383 0.399166 -0.034298 0.098 Uiso 1 1 calc R U
C31 C 1.0377(4) 0.4505(3) -0.1023(3) 0.0431(11) Uani 1 1 d . .
O39 O 1.1066(4) 0.5679(2) -0.1577(3) 0.0720(13) Uani 1 1 d . .
H39 H 1.166833 0.550397 -0.127270 0.108 Uiso 1 1 calc R U
C17 C 0.8799(5) 0.1026(3) -0.0996(4) 0.0484(12) Uani 1 1 d . .
H17A H 0.839254 0.149775 -0.114418 0.058 Uiso 1 1 calc R U
H17B H 0.889380 0.077609 -0.162587 0.058 Uiso 1 1 calc R U
C18 C 1.0001(4) 0.1172(3) -0.0439(4) 0.0447(12) Uani 1 1 d . .
H18A H 1.042110 0.070103 -0.032644 0.054 Uiso 1 1 calc R U
H18B H 1.045983 0.148917 -0.084277 0.054 Uiso 1 1 calc R U
C27 C 0.6533(4) -0.0381(3) -0.0451(4) 0.0420(11) Uani 1 1 d . .
C1 C 1.4140(5) 0.2653(3) 0.2057(4) 0.0468(12) Uani 1 1 d . .
C3 C 1.3865(4) 0.3508(3) 0.0593(4) 0.0483(12) Uani 1 1 d . .
H3 H 1.304507 0.347972 0.059573 0.058 Uiso 1 1 calc R U
C21 C 0.7885(4) 0.0969(3) 0.0520(4) 0.0448(12) Uani 1 1 d . .
H21A H 0.737459 0.067720 0.091111 0.054 Uiso 1 1 calc R U
H21B H 0.748845 0.143823 0.033801 0.054 Uiso 1 1 calc R U
C33 C 0.9025(5) 0.5371(3) -0.1911(4) 0.0531(13) Uani 1 1 d . .
H33 H 0.887536 0.582779 -0.223495 0.064 Uiso 1 1 calc R U
C20 C 0.9048(4) 0.1122(3) 0.1135(4) 0.0448(12) Uani 1 1 d . .
H20A H 0.890051 0.141031 0.172389 0.054 Uiso 1 1 calc R U
H20B H 0.940845 0.065073 0.136009 0.054 Uiso 1 1 calc R U
C36 C 0.9718(5) 0.3300(3) -0.0336(4) 0.0488(12) Uani 1 1 d . .
C30 C 0.9468(4) 0.4014(3) -0.0914(3) 0.0403(11) Uani 1 1 d . .
O37 O 1.0771(4) 0.3190(2) 0.0050(3) 0.0713(12) Uani 1 1 d . .
C22 C 0.7064(4) 0.0219(3) -0.0900(4) 0.0416(11) Uani 1 1 d . .
C8 C 1.6594(5) 0.2749(3) 0.2031(5) 0.0619(16) Uani 1 1 d . .
H8 H 1.741262 0.275027 0.201289 0.074 Uiso 1 1 calc R U
C13 C 1.1112(5) 0.1994(3) 0.2123(4) 0.0504(13) Uani 1 1 d . .
H13 H 1.071498 0.165327 0.255675 0.060 Uiso 1 1 calc R U
C2 C 1.4604(4) 0.3092(3) 0.1298(4) 0.0447(12) Uani 1 1 d . .
C15 C 1.1094(4) 0.1619(3) 0.1104(4) 0.0441(11) Uani 1 1 d . .
H15A H 1.159126 0.190637 0.069669 0.053 Uiso 1 1 calc R U
H15B H 1.143879 0.112331 0.119514 0.053 Uiso 1 1 calc R U
C32 C 1.0153(5) 0.5195(3) -0.1524(4) 0.0461(12) Uani 1 1 d . .
C23 C 0.6608(5) 0.0441(3) -0.1847(4) 0.0512(13) Uani 1 1 d . .
H23 H 0.696017 0.083725 -0.215779 0.061 Uiso 1 1 calc R U
C35 C 0.8316(5) 0.4201(3) -0.1323(4) 0.0496(12) Uani 1 1 d . .
H35 H 0.769057 0.387250 -0.125887 0.060 Uiso 1 1 calc R U
C7 C 1.5849(4) 0.3126(3) 0.1276(4) 0.0484(13) Uani 1 1 d . .
C25 C 0.5121(5) -0.0504(3) -0.1898(5) 0.0606(15) Uani 1 1 d . .
H25 H 0.447331 -0.074856 -0.223319 0.073 Uiso 1 1 calc R U
C6 C 1.6301(5) 0.3572(3) 0.0527(4) 0.0567(14) Uani 1 1 d . .
H6 H 1.711552 0.358731 0.048581 0.068 Uiso 1 1 calc R U
C34 C 0.8109(5) 0.4877(3) -0.1824(4) 0.0553(14) Uani 1 1 d . .
H34 H 0.734703 0.499631 -0.210291 0.066 Uiso 1 1 calc R U
C4 C 1.4335(5) 0.3949(3) -0.0091(4) 0.0574(14) Uani 1 1 d . .
H4 H 1.383767 0.423563 -0.053477 0.069 Uiso 1 1 calc R U
C10 C 1.4877(5) 0.2325(3) 0.2808(5) 0.0610(15) Uani 1 1 d . .
H10 H 1.456952 0.206636 0.332558 0.073 Uiso 1 1 calc R U
C5 C 1.5570(5) 0.3977(4) -0.0131(4) 0.0586(15) Uani 1 1 d . .
H5 H 1.588618 0.427256 -0.060967 0.070 Uiso 1 1 calc R U
C26 C 0.5556(5) -0.0741(3) -0.0945(4) 0.0523(13) Uani 1 1 d . .
H26 H 0.519734 -0.113745 -0.064152 0.063 Uiso 1 1 calc R U
C24 C 0.5625(5) 0.0080(3) -0.2348(4) 0.0587(14) Uani 1 1 d . .
H24 H 0.531976 0.023796 -0.298294 0.070 Uiso 1 1 calc R U
C9 C 1.6110(6) 0.2391(3) 0.2775(5) 0.0691(18) Uani 1 1 d . .
H9 H 1.661276 0.217700 0.328940 0.083 Uiso 1 1 calc R U
C12 C 1.2376(5) 0.2085(3) 0.2586(4) 0.0567(14) Uani 1 1 d . .
H12A H 1.239084 0.227295 0.326580 0.068 Uiso 1 1 calc R U
H12B H 1.278785 0.160747 0.260277 0.068 Uiso 1 1 calc R U
C29 C 0.6518(6) -0.1199(3) 0.0963(5) 0.0702(17) Uani 1 1 d . .
H29A H 0.652442 -0.164217 0.055765 0.105 Uiso 1 1 calc R U
H29B H 0.571341 -0.107093 0.105865 0.105 Uiso 1 1 calc R U
H29C H 0.695684 -0.128907 0.160175 0.105 Uiso 1 1 calc R U

loop_
_atom_site_aniso_label
_atom_site_aniso_U_11
_atom_site_aniso_U_22
_atom_site_aniso_U_33
_atom_site_aniso_U_23
_atom_site_aniso_U_13
_atom_site_aniso_U_12
N19 0.045(2) 0.0304(19) 0.042(2) 0.0020(16) 0.0080(17) -0.0054(17)
O11 0.045(2) 0.059(2) 0.061(2) 0.0140(18) -0.0024(17) -0.0112(17)
N16 0.043(2) 0.036(2) 0.038(2) 0.0014(16) 0.0053(17) -0.0081(17)
O38 0.061(2) 0.042(2) 0.079(3) 0.0092(19) 0.011(2) -0.0071(18)
O14 0.076(3) 0.048(2) 0.060(2) -0.0065(18) 0.010(2) -0.003(2)
O28 0.053(2) 0.050(2) 0.057(2) 0.0145(17) -0.0001(17) -0.0132(17)
O40 0.045(2) 0.079(3) 0.071(3) 0.021(2) -0.0013(18) -0.006(2)
C31 0.041(3) 0.049(3) 0.038(3) 0.000(2) 0.001(2) -0.002(2)
O39 0.074(3) 0.071(3) 0.068(3) 0.020(2) -0.006(2) -0.032(2)
C17 0.055(3) 0.050(3) 0.041(3) 0.001(2) 0.007(2) -0.011(2)
C18 0.050(3) 0.042(3) 0.044(3) -0.003(2) 0.015(2) -0.006(2)
C27 0.038(3) 0.037(2) 0.050(3) 0.000(2) 0.004(2) -0.002(2)
C1 0.047(3) 0.036(3) 0.055(3) -0.003(2) -0.008(2) -0.001(2)
C3 0.037(3) 0.057(3) 0.050(3) -0.001(2) 0.001(2) -0.002(2)
C21 0.045(3) 0.044(3) 0.047(3) -0.001(2) 0.013(2) -0.007(2)
C33 0.068(4) 0.043(3) 0.046(3) 0.004(2) 0.000(3) -0.001(3)
C20 0.049(3) 0.046(3) 0.040(3) 0.000(2) 0.009(2) -0.017(2)
C36 0.054(3) 0.042(3) 0.052(3) 0.002(2) 0.013(2) 0.005(2)
C30 0.048(3) 0.036(2) 0.037(2) -0.001(2) 0.008(2) -0.003(2)
O37 0.055(3) 0.065(3) 0.092(3) 0.029(2) -0.003(2) 0.002(2)
C22 0.044(3) 0.035(2) 0.046(3) -0.001(2) 0.004(2) 0.001(2)
C8 0.048(3) 0.045(3) 0.089(4) -0.012(3) -0.013(3) 0.006(3)
C13 0.056(3) 0.047(3) 0.048(3) 0.003(2) 0.008(2) -0.010(2)
C2 0.042(3) 0.039(3) 0.052(3) -0.008(2) -0.004(2) -0.002(2)
C15 0.040(3) 0.040(3) 0.053(3) 0.002(2) 0.005(2) -0.003(2)
C32 0.055(3) 0.044(3) 0.039(3) 0.000(2) 0.002(2) -0.010(2)
C23 0.060(3) 0.042(3) 0.051(3) 0.002(2) 0.001(2) -0.004(2)
C35 0.045(3) 0.048(3) 0.056(3) -0.004(2) 0.004(2) -0.001(2)
C7 0.037(3) 0.043(3) 0.063(3) -0.019(2) -0.004(2) 0.002(2)
C25 0.052(3) 0.051(3) 0.075(4) -0.012(3) -0.012(3) -0.002(3)
C6 0.041(3) 0.064(4) 0.067(4) -0.019(3) 0.009(3) -0.004(3)
C34 0.045(3) 0.063(4) 0.057(3) 0.000(3) 0.000(2) 0.004(3)
C4 0.044(3) 0.072(4) 0.056(3) 0.004(3) 0.003(2) -0.003(3)
C10 0.065(4) 0.044(3) 0.069(4) 0.008(3) -0.013(3) 0.001(3)
C5 0.047(3) 0.076(4) 0.054(3) -0.001(3) 0.009(3) -0.006(3)
C26 0.044(3) 0.042(3) 0.070(4) -0.003(3) 0.005(3) -0.009(2)
C24 0.061(4) 0.057(3) 0.055(3) -0.002(3) -0.008(3) 0.001(3)
C9 0.062(4) 0.045(3) 0.095(5) 0.004(3) -0.025(3) 0.008(3)
C12 0.061(3) 0.054(3) 0.053(3) 0.013(3) -0.005(3) -0.015(3)
C29 0.082(4) 0.059(4) 0.069(4) 0.019(3) 0.006(3) -0.019(3)

loop_
_atom_type_symbol
_atom_type_description
_atom_type_scat_dispersion_real
_atom_type_scat_dispersion_imag
_atom_type_scat_source
C C 0.0033 0.0016 'International Tables Vol C Tables 4.2.6.8 and 6.1.1.4'
H H 0.0000 0.0000 'International Tables Vol C Tables 4.2.6.8 and 6.1.1.4'
N N 0.0061 0.0033 'International Tables Vol C Tables 4.2.6.8 and 6.1.1.4'
O O 0.0106 0.0060 'International Tables Vol C Tables 4.2.6.8 and 6.1.1.4'

loop_
_geom_angle_atom_site_label_1
_geom_angle_atom_site_label_2
_geom_angle_atom_site_label_3
_geom_angle
C15 N19 C20 112.4(4)
C15 N19 C18 109.0(4)
C20 N19 C18 110.6(3)
C1 O11 C12 118.8(4)
C22 N16 C21 114.7(4)
C22 N16 C17 115.8(4)
C21 N16 C17 108.8(4)
C27 O28 C29 117.8(4)
O40 C31 C30 123.8(5)
O40 C31 C32 115.7(4)
C30 C31 C32 120.5(5)
N16 C17 C18 109.6(4)
N19 C18 C17 111.3(4)
O28 C27 C26 123.3(4)
O28 C27 C22 116.3(4)
C26 C27 C22 120.5(5)
O11 C1 C10 124.8(5)
O11 C1 C2 114.0(4)
C10 C1 C2 121.1(5)
C4 C3 C2 120.8(5)
N16 C21 C20 109.8(4)
C32 C33 C34 120.3(5)
N19 C20 C21 111.9(4)
O38 C36 O37 122.7(5)
O38 C36 C30 119.7(5)
O37 C36 C30 117.6(5)
C31 C30 C35 119.0(5)
C31 C30 C36 119.4(5)
C35 C30 C36 121.6(4)
C23 C22 C27 118.7(5)
C23 C22 N16 122.4(4)
C27 C22 N16 118.9(4)
C9 C8 C7 119.7(6)
O14 C13 C12 112.8(5)
O14 C13 C15 112.0(4)
C12 C13 C15 110.0(5)
C3 C2 C7 119.3(5)
C3 C2 C1 122.1(5)
C7 C2 C1 118.6(5)
N19 C15 C13 114.5(4)
O39 C32 C33 121.6(5)
O39 C32 C31 118.6(5)
C33 C32 C31 119.8(5)
C22 C23 C24 121.1(5)
C34 C35 C30 120.0(5)
C2 C7 C6 118.1(5)
C2 C7 C8 119.1(5)
C6 C7 C8 122.7(5)
C24 C25 C26 121.1(5)
C5 C6 C7 121.3(5)
C33 C34 C35 120.4(5)
C3 C4 C5 120.4(5)
C1 C10 C9 118.3(6)
C6 C5 C4 120.1(5)
C25 C26 C27 119.3(5)
C25 C24 C23 119.4(5)
C8 C9 C10 122.8(6)
O11 C12 C13 106.7(4)

loop_
_geom_bond_atom_site_label_1
_geom_bond_atom_site_label_2
_geom_bond_distance
N19 C15 1.490(6)
N19 C20 1.499(6)
N19 C18 1.501(6)
O11 C1 1.359(6)
O11 C12 1.440(6)
N16 C22 1.429(6)
N16 C21 1.460(6)
N16 C17 1.462(6)
O38 C36 1.245(6)
O14 C13 1.395(6)
O28 C27 1.370(6)
O28 C29 1.424(6)
O40 C31 1.331(6)
C31 C30 1.371(7)
C31 C32 1.413(7)
O39 C32 1.353(6)
C17 C18 1.507(7)
C27 C26 1.388(7)
C27 C22 1.394(7)
C1 C10 1.373(7)
C1 C2 1.425(7)
C3 C4 1.357(7)
C3 C2 1.409(7)
C21 C20 1.507(7)
C33 C32 1.367(7)
C33 C34 1.375(8)
C36 O37 1.266(6)
C36 C30 1.502(7)
C30 C35 1.404(7)
C22 C23 1.380(7)
C8 C9 1.347(9)
C8 C7 1.420(8)
C13 C12 1.511(7)
C13 C15 1.519(7)
C2 C7 1.415(7)
C23 C24 1.397(7)
C35 C34 1.388(8)
C7 C6 1.417(8)
C25 C24 1.358(8)
C25 C26 1.387(8)
C6 C5 1.355(8)
C4 C5 1.407(7)
C10 C9 1.406(9)
